data_4346994
loop_
_publ_author_name
'Wang, Zhiqiang'
'Zheng, Caijun'
'Wang, Weizhou'
'Xu, Chen'
'Ji, Baoming'
'Zhang, Xiaohong'

_publ_section_title
;
 Synthesis, Structure, and Photophysical Properties of Two Four-Coordinate
 Cu(I)-NHC Complexes with Efficient Delayed Fluorescence.
;
_journal_issue 5
_journal_name_full 'Inorganic chemistry'
_journal_page_first 2157
_journal_page_last 2164
_journal_paper_doi 10.1021/acs.inorgchem.5b02546
_journal_volume 55
_journal_year 2016
_chemical_formula_sum 'C59 H45 Cu F6 N3 O P3'
_chemical_formula_weight 1082.43
_space_group_IT_number 2
_space_group_name_Hall '-P 1'
_space_group_name_H-M_alt 'P -1'
_symmetry_cell_setting triclinic
_symmetry_space_group_name_H-M 'P -1'
_atom_sites_solution_hydrogens geom
_atom_sites_solution_primary direct
_atom_sites_solution_secondary difmap
_audit_creation_method SHELXL-97
_cell_angle_alpha 92.066(9)
_cell_angle_beta 106.261(8)
_cell_angle_gamma 109.850(8)
_cell_formula_units_Z 2
_cell_length_a 11.693(7)
_cell_length_b 14.036(9)
_cell_length_c 17.443(11)
_cell_measurement_reflns_used 2946
_cell_measurement_temperature 293(2)
_cell_measurement_theta_max 19.86
_cell_measurement_theta_min 2.46
_cell_volume 2558(3)
_computing_cell_refinement 'Bruker SMART'
_computing_data_collection 'Bruker SMART'
_computing_data_reduction 'Bruker SAINT'
_computing_molecular_graphics 'Bruker SHELXTL'
_computing_publication_material 'Bruker SHELXTL'
_computing_structure_refinement 'SHELXL-97 (Sheldrick, 1997)'
_computing_structure_solution 'SHELXS-97 (Sheldrick, 1990)'
_diffrn_ambient_temperature 293(2)
_diffrn_measured_fraction_theta_full 0.991
_diffrn_measured_fraction_theta_max 0.991
_diffrn_measurement_device_type 'CCD area detector'
_diffrn_measurement_method 'phi and omega scans'
_diffrn_radiation_monochromator graphite
_diffrn_radiation_source 'fine-focus sealed tube'
_diffrn_radiation_type MoK\a
_diffrn_radiation_wavelength 0.71073
_diffrn_reflns_av_R_equivalents 0.0422
_diffrn_reflns_av_sigmaI/netI 0.0722
_diffrn_reflns_limit_h_max 14
_diffrn_reflns_limit_h_min -14
_diffrn_reflns_limit_k_max 16
_diffrn_reflns_limit_k_min -16
_diffrn_reflns_limit_l_max 21
_diffrn_reflns_limit_l_min -21
_diffrn_reflns_number 19594
_diffrn_reflns_theta_full 25.50
_diffrn_reflns_theta_max 25.50
_diffrn_reflns_theta_min 2.46
_diffrn_standards_decay_% 0
_diffrn_standards_interval_count 0
_diffrn_standards_interval_time 0
_diffrn_standards_number 0
_exptl_absorpt_coefficient_mu 0.588
_exptl_absorpt_correction_T_max 0.9067
_exptl_absorpt_correction_T_min 0.8342
_exptl_absorpt_correction_type multi-scan
_exptl_absorpt_process_details sadabs
_exptl_crystal_colour colourless
_exptl_crystal_density_diffrn 1.406
_exptl_crystal_density_method 'not measured'
_exptl_crystal_description block
_exptl_crystal_F_000 1112
_exptl_crystal_size_max 0.32
_exptl_crystal_size_mid 0.25
_exptl_crystal_size_min 0.17
_refine_diff_density_max 0.671
_refine_diff_density_min -0.391
_refine_diff_density_rms 0.053
_refine_ls_extinction_method none
_refine_ls_goodness_of_fit_ref 0.996
_refine_ls_hydrogen_treatment constr
_refine_ls_matrix_type full
_refine_ls_number_parameters 658
_refine_ls_number_reflns 9415
_refine_ls_number_restraints 0
_refine_ls_restrained_S_all 0.996
_refine_ls_R_factor_all 0.1064
_refine_ls_R_factor_gt 0.0541
_refine_ls_shift/su_max 0.001
_refine_ls_shift/su_mean 0.000
_refine_ls_structure_factor_coef Fsqd
_refine_ls_weighting_details 'calc w=1/[\s^2^(Fo^2^)+(0.0384P)^2^+1.8545P] where P=(Fo^2^+2Fc^2^)/3'
_refine_ls_weighting_scheme calc
_refine_ls_wR_factor_gt 0.1044
_refine_ls_wR_factor_ref 0.1253
_reflns_number_gt 5591
_reflns_number_total 9415
_reflns_threshold_expression >2sigma(I)
_cod_data_source_file ic5b02546_si_002.cif
_cod_data_source_block 2
_cod_depositor_comments
;
The following automatic conversions were performed:

data item '_symmetry_cell_setting' value 'Triclinic' was changed to
'triclinic' in accordance with the
/home/saulius/struct/COD-crude-data/automatic-downloads/DataCite-retrospective/ACS/depositions/lib/dictionaries/cif_core.dic
dictionary named 'cif_core.dic' version 2.4.2 last updated on
2011-04-26.

Automatic conversion script
Id: cif_fix_values 6909 2019-04-08 15:41:33Z antanas 
;
_cod_original_sg_symbol_H-M P-1
_cod_database_code 4346994

loop_
_symmetry_equiv_pos_as_xyz
'x, y, z'
'-x, -y, -z'

loop_
_atom_site_label
_atom_site_type_symbol
_atom_site_fract_x
_atom_site_fract_y
_atom_site_fract_z
_atom_site_U_iso_or_equiv
_atom_site_adp_type
_atom_site_occupancy
_atom_site_symmetry_multiplicity
_atom_site_calc_flag
_atom_site_refinement_flags
Cu1 Cu 0.90536(4) 0.70507(4) 0.23053(3) 0.04628(15) Uani 1 1 d .
N1 N 0.8531(3) 0.7957(2) 0.12849(18) 0.0501(8) Uani 1 1 d .
N2 N 0.6605(3) 0.6690(2) 0.11782(18) 0.0478(8) Uani 1 1 d .
N3 N 0.6311(3) 0.5419(2) 0.18529(18) 0.0491(8) Uani 1 1 d .
O1 O 1.2124(2) 0.8643(2) 0.30982(17) 0.0613(8) Uani 1 1 d .
P1 P 0.95945(9) 0.82353(8) 0.34270(6) 0.0445(3) Uani 1 1 d .
P2 P 1.07282(9) 0.65345(8) 0.23780(6) 0.0497(3) Uani 1 1 d .
P3 P 0.54715(13) 0.15876(11) 0.18314(9) 0.0759(4) Uani 1 1 d .
F1 F 0.4990(4) 0.0743(3) 0.2311(4) 0.206(3) Uani 1 1 d .
F2 F 0.4371(3) 0.1969(3) 0.1829(3) 0.1758(19) Uani 1 1 d .
F3 F 0.6353(4) 0.2387(3) 0.2579(2) 0.1670(17) Uani 1 1 d .
F4 F 0.5944(4) 0.2437(3) 0.1333(3) 0.1628(17) Uani 1 1 d .
F5 F 0.6642(3) 0.1257(2) 0.1894(2) 0.1301(13) Uani 1 1 d .
F6 F 0.4667(6) 0.0837(4) 0.1097(4) 0.257(3) Uani 1 1 d .
C1 C 0.7279(4) 0.7664(3) 0.1009(2) 0.0500(10) Uani 1 1 d .
C2 C 0.6620(4) 0.8278(4) 0.0641(3) 0.0705(13) Uani 1 1 d .
H2 H 0.5731 0.8033 0.0459 0.085 Uiso 1 1 calc R
C3 C 0.7312(5) 0.9230(4) 0.0557(3) 0.0793(14) Uani 1 1 d .
H3 H 0.6895 0.9655 0.0320 0.095 Uiso 1 1 calc R
C4 C 0.8654(5) 0.9592(3) 0.0822(3) 0.0661(12) Uani 1 1 d .
C5 C 0.9441(6) 1.0573(4) 0.0744(3) 0.0829(15) Uani 1 1 d .
H5 H 0.9068 1.1030 0.0520 0.100 Uiso 1 1 calc R
C6 C 1.0733(6) 1.0862(4) 0.0989(3) 0.0905(17) Uani 1 1 d .
H6 H 1.1239 1.1516 0.0939 0.109 Uiso 1 1 calc R
C7 C 1.1303(5) 1.0183(4) 0.1317(3) 0.0811(15) Uani 1 1 d .
H7 H 1.2188 1.0378 0.1470 0.097 Uiso 1 1 calc R
C8 C 1.0571(4) 0.9231(3) 0.1414(3) 0.0645(12) Uani 1 1 d .
H8 H 1.0966 0.8790 0.1643 0.077 Uiso 1 1 calc R
C9 C 0.9237(4) 0.8911(3) 0.1176(2) 0.0530(10) Uani 1 1 d .
C10 C 0.7218(3) 0.6293(3) 0.1807(2) 0.0454(9) Uani 1 1 d .
C11 C 0.5307(3) 0.6043(3) 0.0829(2) 0.0541(11) Uani 1 1 d .
C12 C 0.4321(4) 0.6062(4) 0.0165(2) 0.0655(12) Uani 1 1 d .
H12 H 0.4430 0.6584 -0.0152 0.079 Uiso 1 1 calc R
C13 C 0.3163(4) 0.5248(4) 0.0010(3) 0.0777(15) Uani 1 1 d .
H13 H 0.2471 0.5239 -0.0418 0.093 Uiso 1 1 calc R
C14 C 0.2994(4) 0.4458(4) 0.0459(3) 0.0808(15) Uani 1 1 d .
H14 H 0.2197 0.3934 0.0328 0.097 Uiso 1 1 calc R
C15 C 0.3978(4) 0.4423(4) 0.1100(3) 0.0715(13) Uani 1 1 d .
H15 H 0.3875 0.3883 0.1401 0.086 Uiso 1 1 calc R
C16 C 0.5127(4) 0.5238(3) 0.1268(2) 0.0549(11) Uani 1 1 d .
C17 C 0.6471(4) 0.4809(3) 0.2500(2) 0.0563(11) Uani 1 1 d .
H17A H 0.7371 0.5029 0.2807 0.068 Uiso 1 1 calc R
H17B H 0.6186 0.4096 0.2272 0.068 Uiso 1 1 calc R
C18 C 0.5723(3) 0.4906(3) 0.3056(2) 0.0502(10) Uani 1 1 d .
C19 C 0.5134(4) 0.4069(3) 0.3380(3) 0.0677(12) Uani 1 1 d .
H19 H 0.5209 0.3445 0.3264 0.081 Uiso 1 1 calc R
C20 C 0.4432(5) 0.4155(4) 0.3878(3) 0.0848(15) Uani 1 1 d .
H20 H 0.4033 0.3585 0.4093 0.102 Uiso 1 1 calc R
C21 C 0.4316(5) 0.5059(4) 0.4059(3) 0.0782(14) Uani 1 1 d .
H21 H 0.3836 0.5107 0.4393 0.094 Uiso 1 1 calc R
C22 C 0.4902(5) 0.5889(4) 0.3751(3) 0.0760(14) Uani 1 1 d .
H22 H 0.4829 0.6511 0.3876 0.091 Uiso 1 1 calc R
C23 C 0.5608(4) 0.5818(4) 0.3254(3) 0.0696(13) Uani 1 1 d .
H23 H 0.6013 0.6396 0.3049 0.084 Uiso 1 1 calc R
C24 C 0.8256(3) 0.8601(3) 0.3479(2) 0.0483(10) Uani 1 1 d .
C25 C 0.7682(4) 0.9008(3) 0.2837(3) 0.0674(12) Uani 1 1 d .
H25 H 0.7995 0.9101 0.2399 0.081 Uiso 1 1 calc R
C26 C 0.6654(5) 0.9278(4) 0.2837(3) 0.0834(15) Uani 1 1 d .
H26 H 0.6283 0.9557 0.2404 0.100 Uiso 1 1 calc R
C27 C 0.6178(5) 0.9138(4) 0.3473(4) 0.0864(16) Uani 1 1 d .
H27 H 0.5479 0.9314 0.3470 0.104 Uiso 1 1 calc R
C28 C 0.6724(5) 0.8741(4) 0.4108(3) 0.0802(15) Uani 1 1 d .
H28 H 0.6401 0.8650 0.4542 0.096 Uiso 1 1 calc R
C29 C 0.7762(4) 0.8471(3) 0.4115(3) 0.0619(11) Uani 1 1 d .
H29 H 0.8129 0.8198 0.4554 0.074 Uiso 1 1 calc R
C30 C 1.0012(4) 0.7758(3) 0.4381(2) 0.0489(10) Uani 1 1 d .
C31 C 0.9444(5) 0.6721(4) 0.4386(3) 0.0717(13) Uani 1 1 d .
H31 H 0.8913 0.6294 0.3907 0.086 Uiso 1 1 calc R
C32 C 0.9656(6) 0.6312(5) 0.5097(4) 0.1040(19) Uani 1 1 d .
H32 H 0.9257 0.5615 0.5097 0.125 Uiso 1 1 calc R
C33 C 1.0454(7) 0.6933(6) 0.5804(3) 0.106(2) Uani 1 1 d .
H33 H 1.0608 0.6656 0.6282 0.127 Uiso 1 1 calc R
C34 C 1.1017(5) 0.7945(5) 0.5805(3) 0.0903(17) Uani 1 1 d .
H34 H 1.1555 0.8363 0.6288 0.108 Uiso 1 1 calc R
C35 C 1.0807(4) 0.8370(4) 0.5105(3) 0.0635(12) Uani 1 1 d .
H35 H 1.1200 0.9071 0.5117 0.076 Uiso 1 1 calc R
C36 C 1.0875(4) 0.9475(3) 0.3541(2) 0.0508(10) Uani 1 1 d .
C37 C 1.0747(4) 1.0403(3) 0.3722(3) 0.0651(12) Uani 1 1 d .
H37 H 1.0032 1.0397 0.3860 0.078 Uiso 1 1 calc R
C38 C 1.1658(5) 1.1329(4) 0.3702(3) 0.0852(15) Uani 1 1 d .
H38 H 1.1549 1.1939 0.3816 0.102 Uiso 1 1 calc R
C39 C 1.2730(6) 1.1341(4) 0.3511(3) 0.1013(19) Uani 1 1 d .
H39 H 1.3347 1.1962 0.3497 0.122 Uiso 1 1 calc R
C40 C 1.2891(5) 1.0446(4) 0.3341(3) 0.0846(16) Uani 1 1 d .
H40 H 1.3618 1.0458 0.3215 0.101 Uiso 1 1 calc R
C41 C 1.1984(4) 0.9533(3) 0.3355(2) 0.0578(11) Uani 1 1 d .
C42 C 1.2429(3) 0.8017(4) 0.3659(3) 0.0567(11) Uani 1 1 d .
C43 C 1.1903(3) 0.6977(3) 0.3383(2) 0.0542(11) Uani 1 1 d .
C44 C 1.2153(4) 0.6336(4) 0.3938(3) 0.0713(13) Uani 1 1 d .
H44 H 1.1806 0.5631 0.3777 0.086 Uiso 1 1 calc R
C45 C 1.2912(5) 0.6725(5) 0.4729(3) 0.0900(17) Uani 1 1 d .
H45 H 1.3055 0.6282 0.5097 0.108 Uiso 1 1 calc R
C46 C 1.3452(5) 0.7763(5) 0.4969(3) 0.0932(18) Uani 1 1 d .
H46 H 1.3978 0.8020 0.5497 0.112 Uiso 1 1 calc R
C47 C 1.3226(4) 0.8426(4) 0.4442(3) 0.0761(15) Uani 1 1 d .
H47 H 1.3596 0.9130 0.4603 0.091 Uiso 1 1 calc R
C48 C 1.0521(4) 0.5189(3) 0.2235(2) 0.0515(10) Uani 1 1 d .
C49 C 0.9353(4) 0.4427(4) 0.2125(2) 0.0610(11) Uani 1 1 d .
H49 H 0.8649 0.4604 0.2107 0.073 Uiso 1 1 calc R
C50 C 0.9203(5) 0.3408(4) 0.2041(3) 0.0765(14) Uani 1 1 d .
H50 H 0.8404 0.2907 0.1967 0.092 Uiso 1 1 calc R
C51 C 1.0220(6) 0.3129(4) 0.2066(3) 0.0774(14) Uani 1 1 d .
H51 H 1.0120 0.2441 0.2020 0.093 Uiso 1 1 calc R
C52 C 1.1384(5) 0.3866(4) 0.2158(3) 0.0794(14) Uani 1 1 d .
H52 H 1.2077 0.3679 0.2167 0.095 Uiso 1 1 calc R
C53 C 1.1542(4) 0.4886(4) 0.2238(3) 0.0722(13) Uani 1 1 d .
H53 H 1.2340 0.5379 0.2295 0.087 Uiso 1 1 calc R
C54 C 1.1541(4) 0.7003(3) 0.1639(2) 0.0532(10) Uani 1 1 d .
C55 C 1.0796(4) 0.6725(4) 0.0843(3) 0.0708(13) Uani 1 1 d .
H55 H 0.9936 0.6313 0.0715 0.085 Uiso 1 1 calc R
C56 C 1.1308(6) 0.7049(5) 0.0230(3) 0.0914(17) Uani 1 1 d .
H56 H 1.0794 0.6850 -0.0306 0.110 Uiso 1 1 calc R
C57 C 1.2557(6) 0.7656(5) 0.0408(4) 0.0947(18) Uani 1 1 d .
H57 H 1.2902 0.7878 -0.0002 0.114 Uiso 1 1 calc R
C58 C 1.3297(6) 0.7936(4) 0.1191(4) 0.1027(19) Uani 1 1 d .
H58 H 1.4150 0.8364 0.1314 0.123 Uiso 1 1 calc R
C59 C 1.2811(4) 0.7600(4) 0.1812(3) 0.0783(15) Uani 1 1 d .
H59 H 1.3343 0.7779 0.2344 0.094 Uiso 1 1 calc R

loop_
_atom_site_aniso_label
_atom_site_aniso_U_11
_atom_site_aniso_U_22
_atom_site_aniso_U_33
_atom_site_aniso_U_23
_atom_site_aniso_U_13
_atom_site_aniso_U_12
Cu1 0.0366(3) 0.0556(3) 0.0442(3) 0.0017(2) 0.0085(2) 0.0177(2)
N1 0.046(2) 0.055(2) 0.047(2) 0.0062(16) 0.0110(16) 0.0184(17)
N2 0.0399(18) 0.057(2) 0.0441(19) 0.0020(16) 0.0075(15) 0.0199(17)
N3 0.0418(18) 0.056(2) 0.048(2) 0.0061(17) 0.0135(16) 0.0173(17)
O1 0.0542(17) 0.065(2) 0.0578(19) -0.0092(16) 0.0190(14) 0.0134(15)
P1 0.0427(6) 0.0489(6) 0.0425(6) 0.0031(5) 0.0140(5) 0.0171(5)
P2 0.0380(6) 0.0633(7) 0.0470(6) -0.0007(5) 0.0089(5) 0.0218(5)
P3 0.0625(8) 0.0641(9) 0.0961(11) 0.0195(8) 0.0196(8) 0.0203(7)
F1 0.172(4) 0.182(4) 0.399(8) 0.198(5) 0.204(5) 0.122(3)
F2 0.091(2) 0.116(3) 0.351(6) 0.072(3) 0.079(3) 0.063(2)
F3 0.170(4) 0.179(4) 0.131(3) -0.030(3) -0.009(3) 0.088(3)
F4 0.157(3) 0.189(4) 0.181(4) 0.130(3) 0.079(3) 0.078(3)
F5 0.101(2) 0.106(2) 0.222(4) 0.059(3) 0.082(3) 0.056(2)
F6 0.269(6) 0.179(5) 0.203(6) -0.087(4) -0.061(5) 0.053(5)
C1 0.053(3) 0.053(3) 0.045(2) 0.003(2) 0.010(2) 0.025(2)
C2 0.061(3) 0.073(3) 0.077(3) 0.015(3) 0.008(2) 0.033(3)
C3 0.092(4) 0.070(4) 0.077(4) 0.021(3) 0.010(3) 0.044(3)
C4 0.082(3) 0.054(3) 0.059(3) 0.009(2) 0.021(3) 0.021(3)
C5 0.114(5) 0.067(4) 0.070(3) 0.014(3) 0.025(3) 0.038(3)
C6 0.122(5) 0.059(3) 0.083(4) 0.012(3) 0.043(4) 0.014(4)
C7 0.079(3) 0.068(4) 0.083(4) 0.006(3) 0.031(3) 0.006(3)
C8 0.062(3) 0.064(3) 0.064(3) 0.008(2) 0.023(2) 0.015(2)
C9 0.059(3) 0.053(3) 0.043(2) 0.003(2) 0.015(2) 0.016(2)
C10 0.043(2) 0.050(2) 0.047(2) 0.0035(19) 0.0167(18) 0.019(2)
C11 0.036(2) 0.066(3) 0.050(3) -0.007(2) 0.0046(19) 0.017(2)
C12 0.052(3) 0.084(3) 0.055(3) -0.004(2) 0.003(2) 0.030(3)
C13 0.043(3) 0.119(5) 0.058(3) -0.008(3) -0.003(2) 0.031(3)
C14 0.041(3) 0.109(4) 0.070(3) -0.012(3) 0.006(2) 0.011(3)
C15 0.048(3) 0.086(4) 0.069(3) 0.002(3) 0.019(2) 0.009(3)
C16 0.037(2) 0.069(3) 0.051(3) -0.003(2) 0.0100(19) 0.013(2)
C17 0.052(2) 0.054(3) 0.066(3) 0.010(2) 0.022(2) 0.021(2)
C18 0.041(2) 0.049(3) 0.055(3) 0.005(2) 0.0127(19) 0.013(2)
C19 0.080(3) 0.056(3) 0.076(3) 0.010(2) 0.038(3) 0.026(3)
C20 0.101(4) 0.073(4) 0.096(4) 0.024(3) 0.060(3) 0.026(3)
C21 0.085(4) 0.088(4) 0.081(4) 0.016(3) 0.040(3) 0.042(3)
C22 0.088(4) 0.070(3) 0.081(4) 0.008(3) 0.036(3) 0.036(3)
C23 0.074(3) 0.061(3) 0.082(3) 0.011(3) 0.039(3) 0.022(3)
C24 0.045(2) 0.049(2) 0.049(2) 0.000(2) 0.0102(19) 0.0196(19)
C25 0.076(3) 0.081(3) 0.055(3) 0.006(2) 0.014(2) 0.046(3)
C26 0.078(4) 0.092(4) 0.083(4) 0.006(3) 0.002(3) 0.055(3)
C27 0.060(3) 0.098(4) 0.107(5) -0.007(4) 0.016(3) 0.046(3)
C28 0.067(3) 0.092(4) 0.097(4) 0.003(3) 0.044(3) 0.034(3)
C29 0.059(3) 0.068(3) 0.071(3) 0.010(2) 0.030(2) 0.030(2)
C30 0.051(2) 0.058(3) 0.045(2) 0.008(2) 0.0160(19) 0.028(2)
C31 0.095(4) 0.066(3) 0.056(3) 0.014(3) 0.023(3) 0.031(3)
C32 0.162(6) 0.082(4) 0.089(5) 0.038(4) 0.052(4) 0.057(4)
C33 0.170(6) 0.136(6) 0.058(4) 0.045(4) 0.045(4) 0.100(5)
C34 0.116(5) 0.119(5) 0.049(3) 0.008(3) 0.013(3) 0.069(4)
C35 0.065(3) 0.075(3) 0.050(3) 0.005(2) 0.011(2) 0.031(2)
C36 0.053(2) 0.053(3) 0.044(2) 0.0002(19) 0.0183(19) 0.014(2)
C37 0.072(3) 0.055(3) 0.066(3) 0.001(2) 0.030(2) 0.014(2)
C38 0.106(4) 0.050(3) 0.097(4) -0.002(3) 0.046(3) 0.014(3)
C39 0.107(5) 0.055(3) 0.124(5) -0.008(3) 0.061(4) -0.012(3)
C40 0.071(3) 0.071(4) 0.096(4) -0.013(3) 0.042(3) -0.005(3)
C41 0.054(3) 0.057(3) 0.051(3) -0.006(2) 0.016(2) 0.008(2)
C42 0.033(2) 0.087(3) 0.050(3) -0.004(3) 0.0129(19) 0.023(2)
C43 0.038(2) 0.071(3) 0.050(3) -0.007(2) 0.0076(19) 0.022(2)
C44 0.070(3) 0.098(4) 0.055(3) 0.001(3) 0.008(2) 0.054(3)
C45 0.098(4) 0.137(5) 0.053(3) 0.003(3) 0.003(3) 0.082(4)
C46 0.073(3) 0.151(6) 0.057(3) -0.021(4) -0.008(3) 0.068(4)
C47 0.047(3) 0.102(4) 0.066(3) -0.025(3) 0.000(2) 0.028(3)
C48 0.044(2) 0.065(3) 0.045(2) 0.004(2) 0.0108(19) 0.024(2)
C49 0.055(3) 0.077(3) 0.057(3) 0.006(2) 0.023(2) 0.026(3)
C50 0.075(3) 0.069(4) 0.082(4) 0.004(3) 0.037(3) 0.012(3)
C51 0.102(4) 0.065(3) 0.074(3) 0.007(3) 0.037(3) 0.034(3)
C52 0.079(4) 0.082(4) 0.089(4) 0.005(3) 0.026(3) 0.044(3)
C53 0.053(3) 0.068(3) 0.098(4) 0.000(3) 0.021(3) 0.027(2)
C54 0.046(2) 0.063(3) 0.057(3) 0.004(2) 0.018(2) 0.027(2)
C55 0.061(3) 0.099(4) 0.051(3) 0.013(3) 0.012(2) 0.032(3)
C56 0.106(5) 0.134(5) 0.055(3) 0.030(3) 0.030(3) 0.063(4)
C57 0.112(5) 0.105(5) 0.105(5) 0.032(4) 0.073(4) 0.052(4)
C58 0.082(4) 0.110(5) 0.112(5) -0.010(4) 0.055(4) 0.012(3)
C59 0.056(3) 0.102(4) 0.070(3) -0.011(3) 0.030(3) 0.014(3)

loop_
_atom_type_symbol
_atom_type_description
_atom_type_scat_dispersion_real
_atom_type_scat_dispersion_imag
_atom_type_scat_source
C C 0.0033 0.0016 'International Tables Vol C Tables 4.2.6.8 and 6.1.1.4'
H H 0.0000 0.0000 'International Tables Vol C Tables 4.2.6.8 and 6.1.1.4'
Cu Cu 0.3201 1.2651 'International Tables Vol C Tables 4.2.6.8 and 6.1.1.4'
F F 0.0171 0.0103 'International Tables Vol C Tables 4.2.6.8 and 6.1.1.4'
N N 0.0061 0.0033 'International Tables Vol C Tables 4.2.6.8 and 6.1.1.4'
O O 0.0106 0.0060 'International Tables Vol C Tables 4.2.6.8 and 6.1.1.4'
P P 0.1023 0.0942 'International Tables Vol C Tables 4.2.6.8 and 6.1.1.4'

loop_
_geom_angle_atom_site_label_1
_geom_angle_atom_site_label_2
_geom_angle_atom_site_label_3
_geom_angle
C10 Cu1 P2 129.28(12)
C10 Cu1 N1 77.54(14)
P2 Cu1 N1 117.27(9)
C10 Cu1 P1 115.24(11)
P2 Cu1 P1 109.02(4)
N1 Cu1 P1 101.06(10)
C1 N1 C9 117.6(3)
C1 N1 Cu1 108.6(3)
C9 N1 Cu1 128.2(3)
C10 N2 C1 119.0(3)
C10 N2 C11 111.2(3)
C1 N2 C11 129.7(3)
C10 N3 C16 112.2(3)
C10 N3 C17 124.2(3)
C16 N3 C17 123.0(3)
C41 O1 C42 119.4(3)
C30 P1 C36 105.29(19)
C30 P1 C24 102.35(18)
C36 P1 C24 102.59(19)
C30 P1 Cu1 113.90(14)
C36 P1 Cu1 118.50(13)
C24 P1 Cu1 112.43(13)
C48 P2 C54 100.26(18)
C48 P2 C43 101.67(19)
C54 P2 C43 108.11(19)
C48 P2 Cu1 122.10(13)
C54 P2 Cu1 113.45(13)
C43 P2 Cu1 109.91(13)
F6 P3 F1 86.8(3)
F6 P3 F3 177.6(4)
F1 P3 F3 95.0(3)
F6 P3 F4 92.3(3)
F1 P3 F4 179.1(3)
F3 P3 F4 85.8(3)
F6 P3 F2 91.9(3)
F1 P3 F2 91.1(2)
F3 P3 F2 89.6(3)
F4 P3 F2 88.7(2)
F6 P3 F5 92.3(3)
F1 P3 F5 88.82(19)
F3 P3 F5 86.2(2)
F4 P3 F5 91.5(2)
F2 P3 F5 175.8(3)
N1 C1 C2 124.5(4)
N1 C1 N2 114.7(3)
C2 C1 N2 120.5(4)
C3 C2 C1 118.1(4)
C3 C2 H2 121.0
C1 C2 H2 121.0
C2 C3 C4 120.8(4)
C2 C3 H3 119.6
C4 C3 H3 119.6
C3 C4 C5 124.0(5)
C3 C4 C9 117.1(4)
C5 C4 C9 118.8(5)
C6 C5 C4 121.0(5)
C6 C5 H5 119.5
C4 C5 H5 119.5
C5 C6 C7 120.1(5)
C5 C6 H6 119.9
C7 C6 H6 119.9
C8 C7 C6 120.5(5)
C8 C7 H7 119.8
C6 C7 H7 119.8
C7 C8 C9 121.0(5)
C7 C8 H8 119.5
C9 C8 H8 119.5
N1 C9 C8 119.6(4)
N1 C9 C4 121.8(4)
C8 C9 C4 118.6(4)
N3 C10 N2 104.6(3)
N3 C10 Cu1 139.1(3)
N2 C10 Cu1 116.2(3)
C16 C11 C12 120.8(4)
C16 C11 N2 105.4(3)
C12 C11 N2 133.6(4)
C13 C12 C11 115.5(4)
C13 C12 H12 122.2
C11 C12 H12 122.2
C14 C13 C12 123.0(4)
C14 C13 H13 118.5
C12 C13 H13 118.5
C13 C14 C15 121.6(5)
C13 C14 H14 119.2
C15 C14 H14 119.2
C16 C15 C14 115.9(5)
C16 C15 H15 122.1
C14 C15 H15 122.1
C15 C16 C11 123.2(4)
C15 C16 N3 130.2(4)
C11 C16 N3 106.5(3)
N3 C17 C18 111.5(3)
N3 C17 H17A 109.3
C18 C17 H17A 109.3
N3 C17 H17B 109.3
C18 C17 H17B 109.3
H17A C17 H17B 108.0
C19 C18 C23 118.3(4)
C19 C18 C17 120.0(4)
C23 C18 C17 121.7(4)
C18 C19 C20 120.0(4)
C18 C19 H19 120.0
C20 C19 H19 120.0
C21 C20 C19 121.0(5)
C21 C20 H20 119.5
C19 C20 H20 119.5
C20 C21 C22 119.5(5)
C20 C21 H21 120.3
C22 C21 H21 120.3
C21 C22 C23 120.3(5)
C21 C22 H22 119.8
C23 C22 H22 119.8
C22 C23 C18 120.9(4)
C22 C23 H23 119.5
C18 C23 H23 119.5
C29 C24 C25 117.9(4)
C29 C24 P1 123.6(3)
C25 C24 P1 118.5(3)
C26 C25 C24 120.9(4)
C26 C25 H25 119.5
C24 C25 H25 119.5
C27 C26 C25 120.1(5)
C27 C26 H26 120.0
C25 C26 H26 120.0
C28 C27 C26 120.0(5)
C28 C27 H27 120.0
C26 C27 H27 120.0
C27 C28 C29 120.3(5)
C27 C28 H28 119.8
C29 C28 H28 119.8
C24 C29 C28 120.7(4)
C24 C29 H29 119.6
C28 C29 H29 119.6
C35 C30 C31 118.3(4)
C35 C30 P1 124.3(3)
C31 C30 P1 117.3(3)
C32 C31 C30 120.6(5)
C32 C31 H31 119.7
C30 C31 H31 119.7
C33 C32 C31 120.0(5)
C33 C32 H32 120.0
C31 C32 H32 120.0
C34 C33 C32 119.9(5)
C34 C33 H33 120.1
C32 C33 H33 120.1
C33 C34 C35 121.0(5)
C33 C34 H34 119.5
C35 C34 H34 119.5
C34 C35 C30 120.2(5)
C34 C35 H35 119.9
C30 C35 H35 119.9
C37 C36 C41 116.5(4)
C37 C36 P1 122.6(3)
C41 C36 P1 120.4(3)
C38 C37 C36 121.5(4)
C38 C37 H37 119.2
C36 C37 H37 119.2
C37 C38 C39 119.4(5)
C37 C38 H38 120.3
C39 C38 H38 120.3
C40 C39 C38 120.4(5)
C40 C39 H39 119.8
C38 C39 H39 119.8
C41 C40 C39 119.9(5)
C41 C40 H40 120.1
C39 C40 H40 120.1
C40 C41 O1 117.7(4)
C40 C41 C36 122.2(4)
O1 C41 C36 119.8(4)
C43 C42 O1 115.8(4)
C43 C42 C47 122.9(5)
O1 C42 C47 121.3(4)
C42 C43 C44 116.9(4)
C42 C43 P2 118.2(3)
C44 C43 P2 124.1(4)
C45 C44 C43 121.2(5)
C45 C44 H44 119.4
C43 C44 H44 119.4
C46 C45 C44 120.0(5)
C46 C45 H45 120.0
C44 C45 H45 120.0
C47 C46 C45 120.8(5)
C47 C46 H46 119.6
C45 C46 H46 119.6
C46 C47 C42 118.2(5)
C46 C47 H47 120.9
C42 C47 H47 120.9
C49 C48 C53 117.2(4)
C49 C48 P2 121.4(3)
C53 C48 P2 121.4(3)
C48 C49 C50 121.4(4)
C48 C49 H49 119.3
C50 C49 H49 119.3
C51 C50 C49 120.4(5)
C51 C50 H50 119.8
C49 C50 H50 119.8
C50 C51 C52 119.5(5)
C50 C51 H51 120.3
C52 C51 H51 120.3
C51 C52 C53 120.5(5)
C51 C52 H52 119.7
C53 C52 H52 119.7
C52 C53 C48 120.9(4)
C52 C53 H53 119.5
C48 C53 H53 119.5
C59 C54 C55 118.4(4)
C59 C54 P2 125.7(3)
C55 C54 P2 115.9(3)
C54 C55 C56 120.9(5)
C54 C55 H55 119.5
C56 C55 H55 119.5
C57 C56 C55 120.2(5)
C57 C56 H56 119.9
C55 C56 H56 119.9
C58 C57 C56 119.3(5)
C58 C57 H57 120.4
C56 C57 H57 120.4
C57 C58 C59 121.4(5)
C57 C58 H58 119.3
C59 C58 H58 119.3
C54 C59 C58 119.8(5)
C54 C59 H59 120.1
C58 C59 H59 120.1

loop_
_geom_bond_atom_site_label_1
_geom_bond_atom_site_label_2
_geom_bond_distance
Cu1 C10 1.957(4)
Cu1 P2 2.2818(16)
Cu1 N1 2.289(3)
Cu1 P1 2.3133(16)
N1 C1 1.315(5)
N1 C9 1.366(5)
N2 C10 1.379(4)
N2 C1 1.416(5)
N2 C11 1.416(5)
N3 C10 1.345(4)
N3 C16 1.405(5)
N3 C17 1.450(5)
O1 C41 1.389(5)
O1 C42 1.392(5)
P1 C30 1.818(4)
P1 C36 1.829(4)
P1 C24 1.829(4)
P2 C48 1.819(4)
P2 C54 1.822(4)
P2 C43 1.827(4)
P3 F6 1.479(4)
P3 F1 1.518(4)
P3 F3 1.542(4)
P3 F4 1.542(3)
P3 F2 1.552(3)
P3 F5 1.566(3)
C1 C2 1.400(5)
C2 C3 1.345(6)
C2 H2 0.9300
C3 C4 1.404(6)
C3 H3 0.9300
C4 C5 1.409(6)
C4 C9 1.417(6)
C5 C6 1.356(7)
C5 H5 0.9300
C6 C7 1.392(7)
C6 H6 0.9300
C7 C8 1.366(6)
C7 H7 0.9300
C8 C9 1.399(5)
C8 H8 0.9300
C11 C16 1.378(5)
C11 C12 1.395(5)
C12 C13 1.390(6)
C12 H12 0.9300
C13 C14 1.373(6)
C13 H13 0.9300
C14 C15 1.377(6)
C14 H14 0.9300
C15 C16 1.383(5)
C15 H15 0.9300
C17 C18 1.507(5)
C17 H17A 0.9700
C17 H17B 0.9700
C18 C19 1.375(5)
C18 C23 1.374(5)
C19 C20 1.379(6)
C19 H19 0.9300
C20 C21 1.357(6)
C20 H20 0.9300
C21 C22 1.351(6)
C21 H21 0.9300
C22 C23 1.377(6)
C22 H22 0.9300
C23 H23 0.9300
C24 C29 1.379(5)
C24 C25 1.384(5)
C25 C26 1.378(6)
C25 H25 0.9300
C26 C27 1.366(7)
C26 H26 0.9300
C27 C28 1.354(7)
C27 H27 0.9300
C28 C29 1.386(6)
C28 H28 0.9300
C29 H29 0.9300
C30 C35 1.385(5)
C30 C31 1.381(6)
C31 C32 1.380(6)
C31 H31 0.9300
C32 C33 1.370(8)
C32 H32 0.9300
C33 C34 1.347(7)
C33 H33 0.9300
C34 C35 1.376(6)
C34 H34 0.9300
C35 H35 0.9300
C36 C37 1.396(5)
C36 C41 1.399(5)
C37 C38 1.382(6)
C37 H37 0.9300
C38 C39 1.380(7)
C38 H38 0.9300
C39 C40 1.367(7)
C39 H39 0.9300
C40 C41 1.364(6)
C40 H40 0.9300
C42 C43 1.383(6)
C42 C47 1.390(5)
C43 C44 1.385(6)
C44 C45 1.385(6)
C44 H44 0.9300
C45 C46 1.372(7)
C45 H45 0.9300
C46 C47 1.368(7)
C46 H46 0.9300
C47 H47 0.9300
C48 C49 1.375(5)
C48 C53 1.396(5)
C49 C50 1.378(6)
C49 H49 0.9300
C50 C51 1.362(6)
C50 H50 0.9300
C51 C52 1.364(6)
C51 H51 0.9300
C52 C53 1.375(6)
C52 H52 0.9300
C53 H53 0.9300
C54 C59 1.373(5)
C54 C55 1.376(5)
C55 C56 1.385(6)
C55 H55 0.9300
C56 C57 1.355(7)
C56 H56 0.9300
C57 C58 1.355(7)
C57 H57 0.9300
C58 C59 1.384(7)
C58 H58 0.9300
C59 H59 0.9300

loop_
_geom_torsion_atom_site_label_1
_geom_torsion_atom_site_label_2
_geom_torsion_atom_site_label_3
_geom_torsion_atom_site_label_4
_geom_torsion
C10 Cu1 N1 C1 13.4(3)
P2 Cu1 N1 C1 141.4(2)
P1 Cu1 N1 C1 -100.3(2)
C10 Cu1 N1 C9 165.8(3)
P2 Cu1 N1 C9 -66.2(3)
P1 Cu1 N1 C9 52.2(3)
C10 Cu1 P1 C30 96.21(19)
P2 Cu1 P1 C30 -58.32(14)
N1 Cu1 P1 C30 177.54(16)
C10 Cu1 P1 C36 -139.1(2)
P2 Cu1 P1 C36 66.34(16)
N1 Cu1 P1 C36 -57.80(18)
C10 Cu1 P1 C24 -19.6(2)
P2 Cu1 P1 C24 -174.17(14)
N1 Cu1 P1 C24 61.69(17)
C10 Cu1 P2 C48 -19.4(2)
N1 Cu1 P2 C48 -115.62(18)
P1 Cu1 P2 C48 130.42(15)
C10 Cu1 P2 C54 100.7(2)
N1 Cu1 P2 C54 4.47(18)
P1 Cu1 P2 C54 -109.49(16)
C10 Cu1 P2 C43 -138.2(2)
N1 Cu1 P2 C43 125.63(18)
P1 Cu1 P2 C43 11.67(16)
C9 N1 C1 C2 -2.7(6)
Cu1 N1 C1 C2 153.1(4)
C9 N1 C1 N2 -176.9(3)
Cu1 N1 C1 N2 -21.1(4)
C10 N2 C1 N1 21.3(5)
C11 N2 C1 N1 -163.8(4)
C10 N2 C1 C2 -153.2(4)
C11 N2 C1 C2 21.8(6)
N1 C1 C2 C3 0.5(7)
N2 C1 C2 C3 174.3(4)
C1 C2 C3 C4 0.8(7)
C2 C3 C4 C5 179.0(5)
C2 C3 C4 C9 0.2(7)
C3 C4 C5 C6 -177.8(5)
C9 C4 C5 C6 0.9(7)
C4 C5 C6 C7 0.8(8)
C5 C6 C7 C8 -1.8(8)
C6 C7 C8 C9 1.2(7)
C1 N1 C9 C8 -176.1(4)
Cu1 N1 C9 C8 33.6(5)
C1 N1 C9 C4 3.7(6)
Cu1 N1 C9 C4 -146.6(3)
C7 C8 C9 N1 -179.7(4)
C7 C8 C9 C4 0.5(6)
C3 C4 C9 N1 -2.6(6)
C5 C4 C9 N1 178.6(4)
C3 C4 C9 C8 177.2(4)
C5 C4 C9 C8 -1.6(6)
C16 N3 C10 N2 0.2(4)
C17 N3 C10 N2 -171.1(3)
C16 N3 C10 Cu1 -175.1(3)
C17 N3 C10 Cu1 13.6(6)
C1 N2 C10 N3 175.2(3)
C11 N2 C10 N3 -0.6(4)
C1 N2 C10 Cu1 -8.3(4)
C11 N2 C10 Cu1 175.9(2)
P2 Cu1 C10 N3 57.1(5)
N1 Cu1 C10 N3 172.2(4)
P1 Cu1 C10 N3 -91.3(4)
P2 Cu1 C10 N2 -117.8(2)
N1 Cu1 C10 N2 -2.6(3)
P1 Cu1 C10 N2 93.8(3)
C10 N2 C11 C16 0.8(4)
C1 N2 C11 C16 -174.4(4)
C10 N2 C11 C12 -175.5(4)
C1 N2 C11 C12 9.3(7)
C16 C11 C12 C13 2.6(6)
N2 C11 C12 C13 178.4(4)
C11 C12 C13 C14 -1.8(7)
C12 C13 C14 C15 -0.1(8)
C13 C14 C15 C16 1.2(7)
C14 C15 C16 C11 -0.4(7)
C14 C15 C16 N3 -177.6(4)
C12 C11 C16 C15 -1.6(6)
N2 C11 C16 C15 -178.5(4)
C12 C11 C16 N3 176.2(4)
N2 C11 C16 N3 -0.7(4)
C10 N3 C16 C15 177.9(4)
C17 N3 C16 C15 -10.7(6)
C10 N3 C16 C11 0.3(4)
C17 N3 C16 C11 171.7(3)
C10 N3 C17 C18 107.0(4)
C16 N3 C17 C18 -63.4(5)
N3 C17 C18 C19 142.7(4)
N3 C17 C18 C23 -37.3(5)
C23 C18 C19 C20 1.1(7)
C17 C18 C19 C20 -178.9(4)
C18 C19 C20 C21 -0.4(8)
C19 C20 C21 C22 -0.4(8)
C20 C21 C22 C23 0.3(8)
C21 C22 C23 C18 0.5(7)
C19 C18 C23 C22 -1.2(7)
C17 C18 C23 C22 178.8(4)
C30 P1 C24 C29 -1.7(4)
C36 P1 C24 C29 -110.7(4)
Cu1 P1 C24 C29 120.9(3)
C30 P1 C24 C25 179.9(3)
C36 P1 C24 C25 70.9(3)
Cu1 P1 C24 C25 -57.5(3)
C29 C24 C25 C26 0.3(6)
P1 C24 C25 C26 178.7(4)
C24 C25 C26 C27 -0.6(7)
C25 C26 C27 C28 0.6(8)
C26 C27 C28 C29 -0.4(8)
C25 C24 C29 C28 0.0(6)
P1 C24 C29 C28 -178.4(3)
C27 C28 C29 C24 0.1(7)
C36 P1 C30 C35 22.7(4)
C24 P1 C30 C35 -84.3(4)
Cu1 P1 C30 C35 154.1(3)
C36 P1 C30 C31 -160.7(3)
C24 P1 C30 C31 92.4(3)
Cu1 P1 C30 C31 -29.3(4)
C35 C30 C31 C32 0.6(7)
P1 C30 C31 C32 -176.2(4)
C30 C31 C32 C33 -1.1(8)
C31 C32 C33 C34 1.0(9)
C32 C33 C34 C35 -0.3(9)
C33 C34 C35 C30 -0.3(8)
C31 C30 C35 C34 0.1(6)
P1 C30 C35 C34 176.7(3)
C30 P1 C36 C37 -99.9(4)
C24 P1 C36 C37 6.9(4)
Cu1 P1 C36 C37 131.4(3)
C30 P1 C36 C41 87.6(3)
C24 P1 C36 C41 -165.6(3)
Cu1 P1 C36 C41 -41.2(4)
C41 C36 C37 C38 1.4(6)
P1 C36 C37 C38 -171.4(4)
C36 C37 C38 C39 -1.0(8)
C37 C38 C39 C40 0.2(9)
C38 C39 C40 C41 0.4(9)
C39 C40 C41 O1 173.5(5)
C39 C40 C41 C36 0.0(8)
C42 O1 C41 C40 110.5(4)
C42 O1 C41 C36 -75.9(5)
C37 C36 C41 C40 -0.8(6)
P1 C36 C41 C40 172.1(4)
C37 C36 C41 O1 -174.2(4)
P1 C36 C41 O1 -1.2(5)
C41 O1 C42 C43 145.9(4)
C41 O1 C42 C47 -34.8(5)
O1 C42 C43 C44 -177.6(3)
C47 C42 C43 C44 3.1(6)
O1 C42 C43 P2 -7.6(5)
C47 C42 C43 P2 173.1(3)
C48 P2 C43 C42 171.7(3)
C54 P2 C43 C42 66.7(3)
Cu1 P2 C43 C42 -57.7(3)
C48 P2 C43 C44 -19.1(4)
C54 P2 C43 C44 -124.1(4)
Cu1 P2 C43 C44 111.6(3)
C42 C43 C44 C45 -0.9(6)
P2 C43 C44 C45 -170.3(3)
C43 C44 C45 C46 -1.4(7)
C44 C45 C46 C47 1.6(8)
C45 C46 C47 C42 0.4(7)
C43 C42 C47 C46 -2.9(6)
O1 C42 C47 C46 177.9(4)
C54 P2 C48 C49 -130.2(3)
C43 P2 C48 C49 118.7(3)
Cu1 P2 C48 C49 -4.0(4)
C54 P2 C48 C53 50.3(4)
C43 P2 C48 C53 -60.8(4)
Cu1 P2 C48 C53 176.5(3)
C53 C48 C49 C50 1.6(6)
P2 C48 C49 C50 -178.0(3)
C48 C49 C50 C51 0.0(7)
C49 C50 C51 C52 -1.3(7)
C50 C51 C52 C53 1.0(8)
C51 C52 C53 C48 0.7(8)
C49 C48 C53 C52 -1.9(7)
P2 C48 C53 C52 177.7(4)
C48 P2 C54 C59 -107.1(4)
C43 P2 C54 C59 -1.1(4)
Cu1 P2 C54 C59 121.1(4)
C48 P2 C54 C55 73.0(4)
C43 P2 C54 C55 179.0(3)
Cu1 P2 C54 C55 -58.8(4)
C59 C54 C55 C56 -0.8(7)
P2 C54 C55 C56 179.1(4)
C54 C55 C56 C57 -0.6(8)
C55 C56 C57 C58 0.3(9)
C56 C57 C58 C59 1.2(9)
C55 C54 C59 C58 2.3(7)
P2 C54 C59 C58 -177.6(4)
C57 C58 C59 C54 -2.6(9)
